data_7007829
loop_
_publ_author_name
'Alegria, Elisabete C. B.'
'Martins, Lu\'isa M D R S'
'Haukka, Matti'
'Pombeiro, Armando J. L.'

_publ_section_title
;
 Rhenium complexes of tris(pyrazolyl)methanes and sulfonate derivative.
;
_journal_issue 41
_journal_name_full 'Dalton transactions (Cambridge, England : 2003)'
_journal_page_first 4954
_journal_page_last 4961
_journal_paper_doi 10.1039/b611209a
_journal_year 2006
_chemical_formula_moiety 'C10 H10 Cl4 N6 Re'
_chemical_formula_sum 'C10 H10 Cl4 N6 Re'
_chemical_formula_weight 542.24
_chemical_name_systematic
;
?
;
_space_group_IT_number 14
_symmetry_cell_setting monoclinic
_symmetry_space_group_name_Hall '-P 2ybc'
_symmetry_space_group_name_H-M 'P 1 21/c 1'
_atom_sites_solution_hydrogens geom
_atom_sites_solution_primary direct
_atom_sites_solution_secondary difmap
_audit_creation_method SHELXL-97
_cell_angle_alpha 90.00
_cell_angle_beta 98.162(2)
_cell_angle_gamma 90.00
_cell_formula_units_Z 4
_cell_length_a 11.6713(4)
_cell_length_b 11.7518(3)
_cell_length_c 11.3972(3)
_cell_measurement_reflns_used 5648
_cell_measurement_temperature 120(2)
_cell_measurement_theta_max 27.48
_cell_measurement_theta_min 1.00
_cell_volume 1547.39(8)
_computing_cell_refinement 'Denzo/Scalepack (Otwinowski & Minor, 1997)'
_computing_data_collection 'Collect (Nonius BV, 1997-2000)'
_computing_data_reduction 'Denzo/Scalepack (Otwinowski & Minor, 1997)'
_computing_molecular_graphics 'Diamond v.3.1 (Crystal Impact GbR, 2005)'
_computing_publication_material 'SHELXL-97 (Sheldrick, 1997)'
_computing_structure_refinement 'SHELXL-97 (Sheldrick, 1997)'
_computing_structure_solution 'SHELXS-97 (Sheldrick, 1997)'
_diffrn_ambient_temperature 120(2)
_diffrn_detector_area_resol_mean 9
_diffrn_measured_fraction_theta_full 0.998
_diffrn_measured_fraction_theta_max 0.998
_diffrn_measurement_device '95mm CCD camera on \k-goniostat'
_diffrn_measurement_device_type 'Nonius KappaCCD'
_diffrn_measurement_method '\f scans and \w scans with \k offset'
_diffrn_radiation_monochromator 'horizontally mounted graphite crystal'
_diffrn_radiation_source 'fine-focus sealed tube'
_diffrn_radiation_type MoK\a
_diffrn_radiation_wavelength 0.71073
_diffrn_reflns_av_R_equivalents 0.0628
_diffrn_reflns_av_sigmaI/netI 0.0395
_diffrn_reflns_limit_h_max 13
_diffrn_reflns_limit_h_min -15
_diffrn_reflns_limit_k_max 13
_diffrn_reflns_limit_k_min -15
_diffrn_reflns_limit_l_max 14
_diffrn_reflns_limit_l_min -14
_diffrn_reflns_number 19508
_diffrn_reflns_theta_full 27.48
_diffrn_reflns_theta_max 27.48
_diffrn_reflns_theta_min 2.47
_exptl_absorpt_coefficient_mu 8.544
_exptl_absorpt_correction_T_max 0.3588
_exptl_absorpt_correction_T_min 0.1509
_exptl_absorpt_correction_type multi-scan
_exptl_absorpt_process_details 'Xprep in Shelxtl v.6.14-1 (Sheldrick, 2005)'
_exptl_crystal_colour yellow
_exptl_crystal_density_diffrn 2.328
_exptl_crystal_density_method 'not measured'
_exptl_crystal_description block
_exptl_crystal_F_000 1020
_exptl_crystal_size_max 0.31
_exptl_crystal_size_mid 0.20
_exptl_crystal_size_min 0.12
_refine_diff_density_max 1.029
_refine_diff_density_min -1.614
_refine_diff_density_rms 0.169
_refine_ls_extinction_method none
_refine_ls_goodness_of_fit_ref 1.032
_refine_ls_hydrogen_treatment constr
_refine_ls_matrix_type full
_refine_ls_number_parameters 190
_refine_ls_number_reflns 3537
_refine_ls_number_restraints 0
_refine_ls_restrained_S_all 1.032
_refine_ls_R_factor_all 0.0339
_refine_ls_R_factor_gt 0.0255
_refine_ls_shift/su_max 0.000
_refine_ls_shift/su_mean 0.000
_refine_ls_structure_factor_coef Fsqd
_refine_ls_weighting_details 'calc w=1/[\s^2^(Fo^2^)+(0.0291P)^2^+0.0000P] where P=(Fo^2^+2Fc^2^)/3'
_refine_ls_weighting_scheme calc
_refine_ls_wR_factor_gt 0.0543
_refine_ls_wR_factor_ref 0.0573
_reflns_number_gt 3067
_reflns_number_total 3537
_reflns_threshold_expression >2sigma(I)
_cod_data_source_file b611209a.txt
_cod_data_source_block struct_5
_cod_original_sg_symbol_H-M 'P 21/c'
_cod_database_code 7007829

loop_
_symmetry_equiv_pos_as_xyz
'x, y, z'
'-x, y+1/2, -z+1/2'
'-x, -y, -z'
'x, -y-1/2, z-1/2'

loop_
_atom_site_label
_atom_site_type_symbol
_atom_site_fract_x
_atom_site_fract_y
_atom_site_fract_z
_atom_site_U_iso_or_equiv
_atom_site_adp_type
_atom_site_occupancy
_atom_site_symmetry_multiplicity
_atom_site_calc_flag
_atom_site_refinement_flags
_atom_site_disorder_assembly
_atom_site_disorder_group
Re1 Re 0.689636(12) 0.047200(11) -0.217554(13) 0.01661(6) Uani 1 1 d . . .
Cl1 Cl 0.53679(8) -0.02031(8) -0.34845(9) 0.0277(2) Uani 1 1 d . . .
Cl2 Cl 0.82087(8) -0.07435(8) -0.29403(8) 0.0212(2) Uani 1 1 d . . .
Cl3 Cl 0.73123(9) 0.19030(7) -0.34530(9) 0.0298(2) Uani 1 1 d . . .
Cl4 Cl 0.56898(8) 0.16504(8) -0.12507(9) 0.0275(2) Uani 1 1 d . . .
N1 N 0.8279(3) 0.0983(2) -0.0871(3) 0.0179(6) Uani 1 1 d . . .
N2 N 0.8385(3) 0.0734(2) 0.0306(3) 0.0181(7) Uani 1 1 d . . .
N3 N 0.6647(3) -0.0850(2) -0.0980(3) 0.0188(7) Uani 1 1 d . . .
N4 N 0.7098(3) -0.0868(2) 0.0194(3) 0.0177(6) Uani 1 1 d . . .
N5 N 0.7772(3) 0.0002(3) 0.2044(3) 0.0210(7) Uani 1 1 d . . .
N6 N 0.8696(3) -0.0703(3) 0.2429(3) 0.0292(8) Uani 1 1 d . . .
C1 C 0.9252(3) 0.1542(3) -0.1023(4) 0.0235(8) Uani 1 1 d . . .
H1 H 0.9424 0.1816 -0.1762 0.028 Uiso 1 1 calc R . .
C2 C 0.9969(3) 0.1661(3) 0.0052(4) 0.0266(9) Uani 1 1 d . . .
H2 H 1.0704 0.2024 0.0186 0.032 Uiso 1 1 calc R . .
C3 C 0.9393(3) 0.1145(3) 0.0883(4) 0.0239(9) Uani 1 1 d . . .
H3 H 0.9656 0.1088 0.1709 0.029 Uiso 1 1 calc R . .
C4 C 0.7435(3) 0.0197(3) 0.0817(3) 0.0193(8) Uani 1 1 d . . .
H4 H 0.6755 0.0725 0.0716 0.023 Uiso 1 1 calc R . .
C5 C 0.6288(3) -0.1912(3) -0.1252(4) 0.0236(9) Uani 1 1 d . . .
H5 H 0.5941 -0.2154 -0.2015 0.028 Uiso 1 1 calc R . .
C6 C 0.6494(3) -0.2607(3) -0.0264(4) 0.0267(9) Uani 1 1 d . . .
H6 H 0.6322 -0.3395 -0.0220 0.032 Uiso 1 1 calc R . .
C7 C 0.7003(3) -0.1919(3) 0.0640(4) 0.0225(8) Uani 1 1 d . . .
H7 H 0.7243 -0.2145 0.1437 0.027 Uiso 1 1 calc R . .
C8 C 0.8860(4) -0.0557(3) 0.3582(4) 0.0308(10) Uani 1 1 d . . .
H8 H 0.9442 -0.0942 0.4102 0.037 Uiso 1 1 calc R . .
C9 C 0.8083(4) 0.0230(3) 0.3968(4) 0.0331(10) Uani 1 1 d . . .
H9 H 0.8040 0.0468 0.4757 0.040 Uiso 1 1 calc R . .
C10 C 0.7408(4) 0.0576(3) 0.2958(4) 0.0245(9) Uani 1 1 d . . .
H10 H 0.6798 0.1116 0.2902 0.029 Uiso 1 1 calc R . .

loop_
_atom_site_aniso_label
_atom_site_aniso_U_11
_atom_site_aniso_U_22
_atom_site_aniso_U_33
_atom_site_aniso_U_23
_atom_site_aniso_U_13
_atom_site_aniso_U_12
Re1 0.01917(10) 0.01607(8) 0.01443(10) 0.00062(5) 0.00188(6) 0.00136(5)
Cl1 0.0242(5) 0.0356(5) 0.0213(5) -0.0020(4) -0.0039(4) 0.0010(4)
Cl2 0.0211(5) 0.0228(4) 0.0196(5) -0.0044(4) 0.0025(4) 0.0019(3)
Cl3 0.0494(6) 0.0191(4) 0.0223(5) 0.0049(4) 0.0097(5) -0.0009(4)
Cl4 0.0287(5) 0.0313(5) 0.0226(5) -0.0010(4) 0.0042(4) 0.0133(4)
N1 0.0192(16) 0.0189(14) 0.0163(17) -0.0025(13) 0.0044(13) 0.0004(12)
N2 0.0194(16) 0.0183(14) 0.0163(17) -0.0001(12) 0.0017(13) 0.0033(12)
N3 0.0187(16) 0.0221(14) 0.0153(17) 0.0016(13) 0.0017(13) -0.0005(12)
N4 0.0193(16) 0.0176(14) 0.0162(17) 0.0018(13) 0.0023(13) -0.0010(12)
N5 0.0228(16) 0.0249(16) 0.0153(17) -0.0012(14) 0.0022(13) 0.0070(14)
N6 0.030(2) 0.0327(17) 0.022(2) 0.0034(15) -0.0054(16) 0.0084(15)
C1 0.024(2) 0.0180(17) 0.030(2) -0.0033(16) 0.0093(17) -0.0010(15)
C2 0.0186(19) 0.0232(19) 0.038(3) -0.0085(19) 0.0034(18) -0.0019(16)
C3 0.021(2) 0.0231(18) 0.026(2) -0.0079(16) -0.0039(17) 0.0016(15)
C4 0.0185(19) 0.0215(17) 0.017(2) -0.0006(15) 0.0004(16) 0.0016(14)
C5 0.024(2) 0.0215(18) 0.026(2) -0.0070(16) 0.0055(17) -0.0071(15)
C6 0.032(2) 0.0174(17) 0.033(3) 0.0009(16) 0.0104(19) -0.0030(15)
C7 0.026(2) 0.0201(17) 0.023(2) 0.0052(16) 0.0088(17) 0.0015(15)
C8 0.037(3) 0.030(2) 0.023(2) 0.0041(17) -0.005(2) 0.0018(17)
C9 0.053(3) 0.033(2) 0.014(2) 0.0016(17) 0.007(2) -0.007(2)
C10 0.030(2) 0.0238(19) 0.023(2) -0.0004(16) 0.0133(18) -0.0014(16)

loop_
_atom_type_symbol
_atom_type_description
_atom_type_scat_dispersion_real
_atom_type_scat_dispersion_imag
_atom_type_scat_source
C C 0.0033 0.0016 'International Tables Vol C Tables 4.2.6.8 and 6.1.1.4'
H H 0.0000 0.0000 'International Tables Vol C Tables 4.2.6.8 and 6.1.1.4'
N N 0.0061 0.0033 'International Tables Vol C Tables 4.2.6.8 and 6.1.1.4'
Cl Cl 0.1484 0.1585 'International Tables Vol C Tables 4.2.6.8 and 6.1.1.4'
Re Re -1.0185 7.2310 'International Tables Vol C Tables 4.2.6.8 and 6.1.1.4'

loop_
_geom_angle_atom_site_label_1
_geom_angle_atom_site_label_2
_geom_angle_atom_site_label_3
_geom_angle
_geom_angle_site_symmetry_1
_geom_angle_site_symmetry_3
_geom_angle_publ_flag
N3 Re1 N1 85.24(11) . . ?
N3 Re1 Cl1 89.96(8) . . ?
N1 Re1 Cl1 175.20(8) . . ?
N3 Re1 Cl3 175.89(8) . . ?
N1 Re1 Cl3 91.64(9) . . ?
Cl1 Re1 Cl3 93.16(4) . . ?
N3 Re1 Cl4 89.87(9) . . ?
N1 Re1 Cl4 87.90(8) . . ?
Cl1 Re1 Cl4 92.04(4) . . ?
Cl3 Re1 Cl4 92.68(4) . . ?
N3 Re1 Cl2 87.09(9) . . ?
N1 Re1 Cl2 87.76(8) . . ?
Cl1 Re1 Cl2 92.07(3) . . ?
Cl3 Re1 Cl2 90.14(3) . . ?
Cl4 Re1 Cl2 174.89(3) . . ?
C1 N1 N2 105.7(3) . . ?
C1 N1 Re1 128.4(3) . . ?
N2 N1 Re1 125.8(2) . . ?
C3 N2 N1 110.8(3) . . ?
C3 N2 C4 127.9(3) . . ?
N1 N2 C4 121.0(3) . . ?
C5 N3 N4 106.0(3) . . ?
C5 N3 Re1 127.1(3) . . ?
N4 N3 Re1 125.0(2) . . ?
C7 N4 N3 110.1(3) . . ?
C7 N4 C4 129.2(3) . . ?
N3 N4 C4 120.0(3) . . ?
C10 N5 N6 111.7(3) . . ?
C10 N5 C4 127.1(3) . . ?
N6 N5 C4 120.4(3) . . ?
C8 N6 N5 103.7(3) . . ?
N1 C1 C2 110.5(4) . . ?
N1 C1 H1 124.8 . . ?
C2 C1 H1 124.8 . . ?
C3 C2 C1 105.7(3) . . ?
C3 C2 H2 127.2 . . ?
C1 C2 H2 127.2 . . ?
N2 C3 C2 107.3(3) . . ?
N2 C3 H3 126.3 . . ?
C2 C3 H3 126.3 . . ?
N5 C4 N4 110.9(3) . . ?
N5 C4 N2 110.0(3) . . ?
N4 C4 N2 109.9(3) . . ?
N5 C4 H4 108.6 . . ?
N4 C4 H4 108.6 . . ?
N2 C4 H4 108.6 . . ?
N3 C5 C6 110.5(3) . . ?
N3 C5 H5 124.7 . . ?
C6 C5 H5 124.7 . . ?
C7 C6 C5 105.6(3) . . ?
C7 C6 H6 127.2 . . ?
C5 C6 H6 127.2 . . ?
N4 C7 C6 107.8(3) . . ?
N4 C7 H7 126.1 . . ?
C6 C7 H7 126.1 . . ?
N6 C8 C9 112.9(4) . . ?
N6 C8 H8 123.5 . . ?
C9 C8 H8 123.5 . . ?
C10 C9 C8 104.6(4) . . ?
C10 C9 H9 127.7 . . ?
C8 C9 H9 127.7 . . ?
N5 C10 C9 107.1(4) . . ?
N5 C10 H10 126.4 . . ?
C9 C10 H10 126.4 . . ?

loop_
_geom_bond_atom_site_label_1
_geom_bond_atom_site_label_2
_geom_bond_distance
_geom_bond_site_symmetry_2
_geom_bond_publ_flag
Re1 N3 2.113(3) . ?
Re1 N1 2.119(3) . ?
Re1 Cl1 2.2982(9) . ?
Re1 Cl3 2.3204(9) . ?
Re1 Cl4 2.3310(9) . ?
Re1 Cl2 2.3506(9) . ?
N1 C1 1.344(5) . ?
N1 N2 1.362(4) . ?
N2 C3 1.353(4) . ?
N2 C4 1.467(5) . ?
N3 C5 1.338(4) . ?
N3 N4 1.367(4) . ?
N4 C7 1.346(4) . ?
N4 C4 1.466(5) . ?
N5 C10 1.358(5) . ?
N5 N6 1.380(5) . ?
N5 C4 1.417(5) . ?
N6 C8 1.312(6) . ?
C1 C2 1.390(6) . ?
C1 H1 0.9500 . ?
C2 C3 1.378(6) . ?
C2 H2 0.9500 . ?
C3 H3 0.9500 . ?
C4 H4 1.0000 . ?
C5 C6 1.384(6) . ?
C5 H5 0.9500 . ?
C6 C7 1.377(6) . ?
C6 H6 0.9500 . ?
C7 H7 0.9500 . ?
C8 C9 1.409(6) . ?
C8 H8 0.9500 . ?
C9 C10 1.361(6) . ?
C9 H9 0.9500 . ?
C10 H10 0.9500 . ?
